data_2215874
loop_
_publ_author_name
'Pingsheng Chen'
'Xuefen Liu'
'Shuping Luo'
'Danqian Xu'

_publ_section_title (<i>S</i>)-1-Methyl-2-[1-(<i>p</i>-tolylsulfonyl)pyrrolidin-2-ylmethylsulfanyl]-1<i>H</i>-imidazole
_journal_coeditor_code DN2234
_journal_issue 11
_journal_name_full 'Acta Crystallographica Section E'
_journal_page_first o4260
_journal_page_last o4260
_journal_paper_doi 10.1107/S1600536807047757
_journal_volume 63
_journal_year 2007
_chemical_formula_iupac 'C16 H21 N3 O2 S2'
_chemical_formula_moiety 'C16 H21 N3 O2 S2'
_chemical_formula_sum 'C16 H21 N3 O2 S2'
_chemical_formula_weight 351.48
_chemical_name_systematic
;
(<i>S</i>)-1-Methyl-2-[1-(p-tolylsulfonyl)pyrrolidin-2-ylmethylsulfanyl]-\
1<i>H</i>-imidazole
;
_space_group_IT_number 19
_symmetry_cell_setting orthorhombic
_symmetry_space_group_name_Hall 'P 2ac 2ab'
_symmetry_space_group_name_H-M 'P 21 21 21'
_atom_sites_solution_hydrogens geom
_atom_sites_solution_primary direct
_atom_sites_solution_secondary difmap
_audit_creation_method SHELXL-97
_cell_angle_alpha 90.00
_cell_angle_beta 90.00
_cell_angle_gamma 90.00
_cell_formula_units_Z 4
_cell_length_a 6.0881(5)
_cell_length_b 14.7605(11)
_cell_length_c 18.9354(14)
_cell_measurement_reflns_used 2004
_cell_measurement_temperature 298(2)
_cell_measurement_theta_max 24.78
_cell_measurement_theta_min 2.86
_cell_volume 1701.6(2)
_computing_cell_refinement 'SAINT (Bruker, 2002)'
_computing_data_collection 'SMART (Bruker, 2002)'
_computing_data_reduction 'SAINT (Bruker, 2002)'
_computing_molecular_graphics 'SHELXTL (Bruker, 2002)'
_computing_publication_material 'SHELXL97 (Sheldrick, 1997)'
_computing_structure_refinement 'SHELXL97 (Sheldrick, 1997)'
_computing_structure_solution 'SHELXS97 (Sheldrick, 1997)'
_diffrn_ambient_temperature 298(2)
_diffrn_measured_fraction_theta_full 0.999
_diffrn_measured_fraction_theta_max 0.999
_diffrn_measurement_device_type 'Bruker APEX area-detector'
_diffrn_measurement_method '\f and \w'
_diffrn_radiation_monochromator graphite
_diffrn_radiation_source 'fine-focus sealed tube'
_diffrn_radiation_type MoK\a
_diffrn_radiation_wavelength 0.71073
_diffrn_reflns_av_R_equivalents 0.0426
_diffrn_reflns_av_sigmaI/netI 0.0499
_diffrn_reflns_limit_h_max 6
_diffrn_reflns_limit_h_min -7
_diffrn_reflns_limit_k_max 17
_diffrn_reflns_limit_k_min -17
_diffrn_reflns_limit_l_max 22
_diffrn_reflns_limit_l_min -9
_diffrn_reflns_number 8975
_diffrn_reflns_theta_full 25.01
_diffrn_reflns_theta_max 25.01
_diffrn_reflns_theta_min 1.75
_diffrn_standards_number 0
_exptl_absorpt_coefficient_mu 0.326
_exptl_absorpt_correction_T_max 0.9713
_exptl_absorpt_correction_T_min 0.8835
_exptl_absorpt_correction_type multi-scan
_exptl_absorpt_process_details '(SADABS; Bruker, 2002)'
_exptl_crystal_colour Colorless
_exptl_crystal_density_diffrn 1.372
_exptl_crystal_density_method 'not measured'
_exptl_crystal_description Block
_exptl_crystal_F_000 744
_exptl_crystal_size_max 0.39
_exptl_crystal_size_mid 0.10
_exptl_crystal_size_min 0.09
_refine_diff_density_max 0.348
_refine_diff_density_min -0.237
_refine_ls_abs_structure_details 'Flack (1983), 1244 Friedel pairs'
_refine_ls_abs_structure_Flack -0.04(15)
_refine_ls_extinction_method none
_refine_ls_goodness_of_fit_ref 1.268
_refine_ls_hydrogen_treatment constr
_refine_ls_matrix_type full
_refine_ls_number_parameters 210
_refine_ls_number_reflns 3000
_refine_ls_number_restraints 0
_refine_ls_restrained_S_all 1.268
_refine_ls_R_factor_all 0.0780
_refine_ls_R_factor_gt 0.0721
_refine_ls_shift/su_max 0.018
_refine_ls_shift/su_mean 0.001
_refine_ls_structure_factor_coef Fsqd
_refine_ls_weighting_details 'calc w=1/[\s^2^(Fo^2^)+(0.0502P)^2^+0.83P] where P=(Fo^2^+2Fc^2^)/3'
_refine_ls_weighting_scheme calc
_refine_ls_wR_factor_gt 0.1414
_refine_ls_wR_factor_ref 0.1440
_reflns_number_gt 2783
_reflns_number_total 3000
_reflns_threshold_expression I>2\s(I)
_cod_data_source_file dn2234.cif
_cod_data_source_block I
_cod_database_code 2215874
_cod_database_fobs_code 2215874

loop_
_symmetry_equiv_pos_as_xyz
'x, y, z'
'-x+1/2, -y, z+1/2'
'-x, y+1/2, -z+1/2'
'x+1/2, -y+1/2, -z'

loop_
_atom_site_type_symbol
_atom_site_label
_atom_site_fract_x
_atom_site_fract_y
_atom_site_fract_z
_atom_site_U_iso_or_equiv
_atom_site_adp_type
_atom_site_calc_flag
_atom_site_refinement_flags
_atom_site_occupancy
S S1 0.3383(2) 0.67096(9) 0.23080(6) 0.0437(3) Uani d . 1
S S2 0.1308(2) 0.60811(10) 0.42437(6) 0.0475(4) Uani d . 1
O O1 0.5722(6) 0.6738(3) 0.22838(19) 0.0664(11) Uani d . 1
O O2 0.2198(7) 0.7429(2) 0.2626(2) 0.0617(11) Uani d . 1
N N1 0.2711(6) 0.5796(3) 0.2731(2) 0.0404(10) Uani d . 1
N N2 -0.2291(7) 0.5450(3) 0.4949(2) 0.0502(12) Uani d . 1
N N3 -0.0441(7) 0.6493(2) 0.55296(19) 0.0362(9) Uani d . 1
C C1 0.0066(9) 0.6334(4) -0.0688(3) 0.0549(15) Uani d . 1
H H1A -0.1437 0.6528 -0.0708 0.082 Uiso calc R 1
H H1B 0.0165 0.5713 -0.0836 0.082 Uiso calc R 1
H H1C 0.0941 0.6705 -0.0995 0.082 Uiso calc R 1
C C2 0.0896(8) 0.6419(3) 0.0057(2) 0.0360(11) Uani d . 1
C C3 -0.0376(8) 0.6812(3) 0.0575(3) 0.0399(12) Uani d . 1
H H3 -0.1769 0.7022 0.0457 0.048 Uiso calc R 1
C C4 0.0342(8) 0.6904(3) 0.1260(2) 0.0381(11) Uani d . 1
H H4 -0.0551 0.7171 0.1600 0.046 Uiso calc R 1
C C5 0.2426(7) 0.6592(3) 0.1435(2) 0.0324(10) Uani d . 1
C C6 0.3746(8) 0.6195(3) 0.0924(2) 0.0382(11) Uani d . 1
H H6 0.5138 0.5982 0.1039 0.046 Uiso calc R 1
C C7 0.2972(8) 0.6121(3) 0.0246(2) 0.0373(11) Uani d . 1
H H7 0.3868 0.5863 -0.0097 0.045 Uiso calc R 1
C C8 0.3901(9) 0.4944(4) 0.2558(3) 0.0536(14) Uani d . 1
H H8A 0.4879 0.4773 0.2939 0.064 Uiso calc R 1
H H8B 0.4753 0.5014 0.2128 0.064 Uiso calc R 1
C C9 0.2129(9) 0.4248(4) 0.2460(3) 0.0650(17) Uani d . 1
H H9A 0.2645 0.3649 0.2591 0.078 Uiso calc R 1
H H9B 0.1621 0.4234 0.1975 0.078 Uiso calc R 1
C C10 0.0331(10) 0.4565(4) 0.2952(3) 0.0564(15) Uani d . 1
H H10A 0.0646 0.4392 0.3436 0.068 Uiso calc R 1
H H10B -0.1078 0.4312 0.2816 0.068 Uiso calc R 1
C C11 0.0335(8) 0.5598(3) 0.2870(2) 0.0409(12) Uani d . 1
H H11 -0.0520 0.5760 0.2450 0.049 Uiso calc R 1
C C12 -0.0543(9) 0.6107(4) 0.3486(2) 0.0488(13) Uani d . 1
H H12A -0.1945 0.5848 0.3623 0.059 Uiso calc R 1
H H12B -0.0794 0.6731 0.3350 0.059 Uiso calc R 1
C C13 -0.0626(8) 0.5992(3) 0.4934(2) 0.0381(11) Uani d . 1
C C14 -0.3253(9) 0.5614(3) 0.5584(3) 0.0528(14) Uani d . 1
H H14 -0.4523 0.5330 0.5743 0.063 Uiso calc R 1
C C15 -0.2137(8) 0.6236(3) 0.5949(3) 0.0438(12) Uani d . 1
H H15 -0.2457 0.6449 0.6400 0.053 Uiso calc R 1
C C16 0.1183(9) 0.7187(4) 0.5690(3) 0.0563(14) Uani d . 1
H H16A 0.0685 0.7544 0.6082 0.084 Uiso calc R 1
H H16B 0.1381 0.7570 0.5286 0.084 Uiso calc R 1
H H16C 0.2554 0.6904 0.5808 0.084 Uiso calc R 1

loop_
_atom_site_aniso_label
_atom_site_aniso_U_11
_atom_site_aniso_U_22
_atom_site_aniso_U_33
_atom_site_aniso_U_12
_atom_site_aniso_U_13
_atom_site_aniso_U_23
S1 0.0450(7) 0.0534(8) 0.0329(6) -0.0060(6) -0.0042(6) -0.0057(6)
S2 0.0395(7) 0.0676(9) 0.0352(7) -0.0031(6) 0.0066(6) -0.0066(7)
O1 0.051(2) 0.091(3) 0.058(2) -0.023(2) -0.0102(19) 0.005(2)
O2 0.088(3) 0.050(2) 0.047(2) -0.005(2) 0.000(2) -0.0157(18)
N1 0.039(2) 0.057(3) 0.025(2) 0.0085(19) -0.0006(17) -0.0016(19)
N2 0.055(3) 0.041(2) 0.054(3) -0.014(2) 0.017(2) -0.019(2)
N3 0.046(2) 0.034(2) 0.029(2) -0.0044(18) -0.0004(18) -0.0055(17)
C1 0.070(4) 0.053(3) 0.041(3) -0.007(3) -0.012(3) 0.008(3)
C2 0.049(3) 0.025(2) 0.034(2) -0.008(2) -0.001(2) 0.008(2)
C3 0.035(2) 0.036(3) 0.049(3) 0.003(2) 0.000(2) 0.014(2)
C4 0.043(3) 0.038(3) 0.033(3) 0.007(2) 0.010(2) 0.007(2)
C5 0.041(3) 0.029(2) 0.028(2) -0.002(2) 0.004(2) 0.008(2)
C6 0.037(2) 0.041(3) 0.036(3) 0.002(2) 0.003(2) 0.002(2)
C7 0.048(3) 0.034(3) 0.030(2) 0.005(2) 0.008(2) -0.001(2)
C8 0.050(3) 0.073(4) 0.037(3) 0.024(3) 0.011(3) 0.013(3)
C9 0.070(4) 0.067(4) 0.058(4) 0.016(3) -0.008(3) -0.010(3)
C10 0.054(3) 0.057(3) 0.059(3) -0.004(3) -0.006(3) -0.009(3)
C11 0.035(2) 0.059(3) 0.028(3) 0.008(2) 0.000(2) 0.004(2)
C12 0.048(3) 0.062(3) 0.037(3) 0.011(3) -0.002(2) -0.001(3)
C13 0.043(3) 0.033(2) 0.038(3) 0.005(2) 0.003(2) 0.002(2)
C14 0.056(3) 0.042(3) 0.060(3) -0.013(3) 0.029(3) -0.011(3)
C15 0.058(3) 0.041(3) 0.033(3) 0.003(2) 0.014(2) -0.004(2)
C16 0.057(3) 0.058(3) 0.054(3) -0.003(3) -0.005(3) -0.013(3)

loop_
_atom_type_symbol
_atom_type_description
_atom_type_scat_dispersion_real
_atom_type_scat_dispersion_imag
_atom_type_scat_source
C C 0.0033 0.0016 'International Tables Vol C Tables 4.2.6.8 and 6.1.1.4'
H H 0.0000 0.0000 'International Tables Vol C Tables 4.2.6.8 and 6.1.1.4'
N N 0.0061 0.0033 'International Tables Vol C Tables 4.2.6.8 and 6.1.1.4'
O O 0.0106 0.0060 'International Tables Vol C Tables 4.2.6.8 and 6.1.1.4'
S S 0.1246 0.1234 'International Tables Vol C Tables 4.2.6.8 and 6.1.1.4'

loop_
_geom_angle_atom_site_label_1
_geom_angle_atom_site_label_2
_geom_angle_atom_site_label_3
_geom_angle
O2 S1 O1 120.0(3)
O2 S1 N1 106.6(2)
O1 S1 N1 107.0(2)
O2 S1 C5 107.7(2)
O1 S1 C5 107.6(2)
N1 S1 C5 107.3(2)
C13 S2 C12 99.9(2)
C8 N1 C11 110.1(4)
C8 N1 S1 118.1(3)
C11 N1 S1 119.5(3)
C13 N2 C14 104.3(4)
C13 N3 C15 105.8(4)
C13 N3 C16 128.0(4)
C15 N3 C16 126.2(4)
C2 C1 H1A 109.5
C2 C1 H1B 109.5
H1A C1 H1B 109.5
C2 C1 H1C 109.5
H1A C1 H1C 109.5
H1B C1 H1C 109.5
C3 C2 C7 117.5(4)
C3 C2 C1 121.0(4)
C7 C2 C1 121.5(4)
C4 C3 C2 122.3(4)
C4 C3 H3 118.8
C2 C3 H3 118.8
C3 C4 C5 118.8(4)
C3 C4 H4 120.6
C5 C4 H4 120.6
C6 C5 C4 120.1(4)
C6 C5 S1 120.3(3)
C4 C5 S1 119.5(3)
C7 C6 C5 119.2(4)
C7 C6 H6 120.4
C5 C6 H6 120.4
C6 C7 C2 122.0(4)
C6 C7 H7 119.0
C2 C7 H7 119.0
N1 C8 C9 104.8(4)
N1 C8 H8A 110.8
C9 C8 H8A 110.8
N1 C8 H8B 110.8
C9 C8 H8B 110.8
H8A C8 H8B 108.9
C8 C9 C10 103.5(4)
C8 C9 H9A 111.1
C10 C9 H9A 111.1
C8 C9 H9B 111.1
C10 C9 H9B 111.1
H9A C9 H9B 109.0
C9 C10 C11 104.1(5)
C9 C10 H10A 110.9
C11 C10 H10A 110.9
C9 C10 H10B 110.9
C11 C10 H10B 110.9
H10A C10 H10B 108.9
C12 C11 N1 112.8(4)
C12 C11 C10 114.9(4)
N1 C11 C10 102.3(4)
C12 C11 H11 108.9
N1 C11 H11 108.9
C10 C11 H11 108.9
C11 C12 S2 112.6(4)
C11 C12 H12A 109.1
S2 C12 H12A 109.1
C11 C12 H12B 109.1
S2 C12 H12B 109.1
H12A C12 H12B 107.8
N2 C13 N3 112.7(4)
N2 C13 S2 125.9(4)
N3 C13 S2 121.4(4)
C15 C14 N2 111.2(5)
C15 C14 H14 124.4
N2 C14 H14 124.4
C14 C15 N3 106.0(4)
C14 C15 H15 127.0
N3 C15 H15 127.0
N3 C16 H16A 109.5
N3 C16 H16B 109.5
H16A C16 H16B 109.5
N3 C16 H16C 109.5
H16A C16 H16C 109.5
H16B C16 H16C 109.5

loop_
_geom_bond_atom_site_label_1
_geom_bond_atom_site_label_2
_geom_bond_distance
S1 O2 1.418(4)
S1 O1 1.425(4)
S1 N1 1.621(4)
S1 C5 1.761(4)
S2 C13 1.765(5)
S2 C12 1.824(5)
N1 C8 1.488(6)
N1 C11 1.499(6)
N2 C13 1.292(6)
N2 C14 1.358(6)
N3 C13 1.353(6)
N3 C15 1.357(6)
N3 C16 1.455(6)
C1 C2 1.503(7)
C1 H1A 0.9600
C1 H1B 0.9600
C1 H1C 0.9600
C2 C3 1.378(6)
C2 C7 1.386(6)
C3 C4 1.377(7)
C3 H3 0.9300
C4 C5 1.390(6)
C4 H4 0.9300
C5 C6 1.388(6)
C6 C7 1.372(6)
C6 H6 0.9300
C7 H7 0.9300
C8 C9 1.501(8)
C8 H8A 0.9700
C8 H8B 0.9700
C9 C10 1.512(7)
C9 H9A 0.9700
C9 H9B 0.9700
C10 C11 1.533(7)
C10 H10A 0.9700
C10 H10B 0.9700
C11 C12 1.487(6)
C11 H11 0.9800
C12 H12A 0.9700
C12 H12B 0.9700
C14 C15 1.336(7)
C14 H14 0.9300
C15 H15 0.9300
C16 H16A 0.9600
C16 H16B 0.9600
C16 H16C 0.9600

loop_
_geom_hbond_atom_site_label_D
_geom_hbond_atom_site_label_H
_geom_hbond_atom_site_label_A
_geom_hbond_site_symmetry_A
_geom_hbond_distance_DH
_geom_hbond_distance_HA
_geom_hbond_distance_DA
_geom_hbond_angle_DHA
C15 H15 O2 4_466 0.93 2.49 3.365(6) 157.4
C4 H4 O1 1_455 0.93 2.69 3.425(6) 136.5
C16 H16B Cg1 4_566 0.96 2.77 3.643(5) 152.1

loop_
_cod_related_entry_id
_cod_related_entry_database
_cod_related_entry_code
1 ChemSpider 21197084
